data_2003271
loop_
_publ_author_name
'Anulewicz, R.'
'Fiertek, D.'
'Izdebski, J.'

_publ_section_title
;
 1-Cyclohexyl-2-cyclohexylamino-5(4<i>H</i>)-imidazolone
;
_journal_issue 3
_journal_name_full 'Acta Crystallographica Section C'
_journal_page_first 541
_journal_page_last 543
_journal_paper_doi 10.1107/S0108270194006529
_journal_volume 51
_journal_year 1995
_chemical_formula_sum 'C15 H25 N3 O'
_chemical_formula_weight 263.38
_chemical_name_systematic
;
 ?
;
_space_group_IT_number 161
_symmetry_cell_setting trigonal
_symmetry_space_group_name_Hall 'P 3* -2n'
_symmetry_space_group_name_H-M 'R 3 c :R'
_audit_creation_method SHELXL
_cell_angle_alpha 116.66(2)
_cell_angle_beta 116.66(2)
_cell_angle_gamma 116.66(2)
_cell_formula_units_Z 6
_cell_length_a 17.158(2)
_cell_length_b 17.158(2)
_cell_length_c 17.158(2)
_cell_measurement_reflns_used 25
_cell_measurement_temperature 293(2)
_cell_measurement_theta_max 15
_cell_measurement_theta_min 10
_cell_volume 2344(4)
_diffrn_ambient_temperature 293(2)
_diffrn_measurement_device 'Kuma KM-4'
_diffrn_measurement_method \w/2\q
_diffrn_radiation_monochromator graphite
_diffrn_radiation_source 'fine-focus sealed tube'
_diffrn_radiation_type CuK\a
_diffrn_radiation_wavelength 1.54056
_diffrn_reflns_av_R_equivalents 0.0415
_diffrn_reflns_av_sigmaI/netI 0.0489
_diffrn_reflns_limit_h_max 0
_diffrn_reflns_limit_h_min -20
_diffrn_reflns_limit_k_max 20
_diffrn_reflns_limit_k_min -8
_diffrn_reflns_limit_l_max 15
_diffrn_reflns_limit_l_min -9
_diffrn_reflns_number 4024
_diffrn_reflns_theta_max 70.07
_diffrn_reflns_theta_min 3.02
_diffrn_standards_decay_% <5
_diffrn_standards_interval_count 100
_diffrn_standards_number 2
_exptl_absorpt_coefficient_mu 0.560
_exptl_absorpt_correction_type none
_exptl_crystal_colour colourless
_exptl_crystal_density_diffrn 1.119
_exptl_crystal_description prism
_exptl_crystal_F_000 864
_exptl_crystal_size_max 0.33
_exptl_crystal_size_mid 0.30
_exptl_crystal_size_min 0.28
_refine_diff_density_max 0.198
_refine_diff_density_min -0.281
_refine_ls_abs_structure_details 'Flack H D (1983), Acta Cryst. A39, 876-881'
_refine_ls_abs_structure_Flack 1.04(48)
_refine_ls_extinction_method none
_refine_ls_goodness_of_fit_all 1.080
_refine_ls_goodness_of_fit_obs 1.081
_refine_ls_matrix_type full
_refine_ls_number_parameters 191
_refine_ls_number_reflns 2705
_refine_ls_number_restraints 1
_refine_ls_restrained_S_all 1.080
_refine_ls_restrained_S_obs 1.080
_refine_ls_R_factor_all 0.0943
_refine_ls_R_factor_obs 0.0493
_refine_ls_shift/esd_max -0.031
_refine_ls_shift/esd_mean 0.004
_refine_ls_structure_factor_coef Fsqd
_refine_ls_weighting_scheme
;calc w = 1/[\s^2^(F~o~^2^)+(0.0878P)^2^+0.0449P] where
P = (F~o~^2^+2F~c~^2^)/3
;
_refine_ls_wR_factor_all 0.1482
_refine_ls_wR_factor_obs 0.1148
_reflns_number_observed 1688
_reflns_number_total 2705
_reflns_observed_criterion >2sigma(I)
_cod_data_source_file ka1083.cif
_cod_data_source_block imidazol
_cod_original_cell_volume 2344.1(5)
_cod_original_sg_symbol_H-M 'R 3 c'
_cod_database_code 2003271

loop_
_symmetry_equiv_pos_as_xyz
'x, y, z'
'z, x, y'
'y, z, x'
'y+1/2, x+1/2, z+1/2'
'x+1/2, z+1/2, y+1/2'
'z+1/2, y+1/2, x+1/2'

loop_
_atom_site_aniso_label
_atom_site_aniso_U_11
_atom_site_aniso_U_12
_atom_site_aniso_U_13
_atom_site_aniso_U_22
_atom_site_aniso_U_23
_atom_site_aniso_U_33
N1 0.0281(13) 0.0187(12) 0.0128(11) 0.0252(13) 0.0134(11) 0.0206(11)
C2 0.037(2) 0.025(2) 0.023(2) 0.030(2) 0.0215(15) 0.034(2)
O1 0.065(2) 0.0391(14) 0.0362(14) 0.0391(13) 0.0333(13) 0.0472(14)
C3 0.034(2) 0.0212(15) 0.0169(15) 0.028(2) 0.0142(14) 0.0273(15)
N2 0.0343(13) 0.0276(13) 0.0192(13) 0.0367(14) 0.0211(13) 0.0285(13)
C4 0.035(2) 0.0277(15) 0.0224(15) 0.034(2) 0.0225(15) 0.0293(15)
C11 0.0316(15) 0.0223(14) 0.0170(14) 0.0282(15) 0.0177(14) 0.0247(14)
C12 0.035(2) 0.027(2) 0.026(2) 0.039(2) 0.027(2) 0.037(2)
C13 0.035(2) 0.029(2) 0.022(2) 0.046(2) 0.029(2) 0.037(2)
C14 0.052(2) 0.042(2) 0.028(2) 0.053(2) 0.031(2) 0.032(2)
C15 0.059(2) 0.052(2) 0.038(2) 0.066(2) 0.037(2) 0.038(2)
C16 0.040(2) 0.034(2) 0.027(2) 0.049(2) 0.027(2) 0.033(2)
N3 0.050(2) 0.0318(15) 0.0243(14) 0.0342(15) 0.0224(14) 0.0297(14)
C31 0.070(2) 0.050(2) 0.038(2) 0.054(2) 0.038(2) 0.038(2)
C32 0.236(7) 0.216(7) 0.186(6) 0.218(7) 0.185(6) 0.174(6)
C33 0.269(9) 0.256(9) 0.225(8) 0.274(9) 0.239(8) 0.224(8)
C34 0.192(7) 0.154(7) 0.153(7) 0.166(7) 0.157(6) 0.167(7)
C35 0.365(13) 0.361(13) 0.325(12) 0.402(14) 0.342(13) 0.314(12)
C36 0.242(9) 0.256(10) 0.226(9) 0.301(10) 0.253(9) 0.236(9)

loop_
_atom_site_label
_atom_site_occupancy
_atom_site_fract_x
_atom_site_fract_y
_atom_site_fract_z
_atom_site_U_iso_or_equiv
_atom_site_thermal_displace_type
_atom_site_calc_flag
_atom_site_refinement_flags
_atom_site_type_symbol
N1 1 0.1626(3) 0.2728(2) 0.7415(2) 0.0417(6) Uani d . N
C2 1 0.2453(3) 0.4137(3) 0.8226(3) 0.0472(7) Uani d . C
O1 1 0.2191(3) 0.4428(3) 0.7720(3) 0.0668(7) Uani d . O
C3 1 0.3715(2) 0.5180(2) 0.98431(15) 0.0519(8) Uani d . C
H3A 1 0.4674(2) 0.5905(2) 1.03358(15) 0.077(12) Uiso calc R H
H3B 1 0.3708(2) 0.5718(2) 1.03697(15) 0.086(14) Uiso calc R H
N2 1 0.3478(2) 0.4253(2) 0.98449(15) 0.0476(6) Uani d R N
C4 1 0.2280(2) 0.2896(2) 0.84543(15) 0.0411(6) Uani d R C
C11 1 0.0300(2) 0.1344(2) 0.57589(15) 0.0410(7) Uani d R C
H11B 1 0.0009(2) 0.0541(2) 0.54881(15) 0.052(9) Uiso calc R H
C12 1 -0.1028(3) 0.0877(4) 0.5060(3) 0.0483(7) Uani d . C
H12A 1 -0.0763(3) 0.1669(4) 0.5346(3) 0.065(10) Uiso calc R H
H12B 1 -0.1270(3) 0.0726(4) 0.5433(3) 0.084(13) Uiso calc R H
C13 1 -0.2391(4) -0.0569(4) 0.3354(4) 0.0578(9) Uani d . C
H13A 1 -0.2716(4) -0.1382(4) 0.3068(4) 0.062(10) Uiso calc R H
H13B 1 -0.3208(4) -0.0820(4) 0.2925(4) 0.081(12) Uiso calc R H
C14 1 -0.2028(4) -0.0405(4) 0.2732(4) 0.0586(9) Uani d . C
H14A 1 -0.2896(4) -0.1354(4) 0.1653(4) 0.108(16) Uiso calc R H
H14B 1 -0.1799(4) 0.0340(4) 0.2932(4) 0.077(12) Uiso calc R H
C15 1 -0.0709(4) 0.0062(4) 0.3433(4) 0.0613(9) Uani d . C
H15A 1 -0.0461(4) 0.0221(4) 0.3067(4) 0.079(12) Uiso calc R H
H15B 1 -0.0985(4) -0.0741(4) 0.3130(4) 0.087(14) Uiso calc R H
C16 1 0.0667(4) 0.1493(4) 0.5142(3) 0.0535(8) Uani d . C
H16B 1 0.1458(4) 0.1706(4) 0.5550(3) 0.093(15) Uiso calc R H
H16A 1 0.1030(4) 0.2328(4) 0.5452(3) 0.057(10) Uiso calc R H
N3 1 0.1634(3) 0.1677(3) 0.7964(3) 0.0542(7) Uani d . N
H3N 1 0.0845(40) 0.0803(41) 0.7006(42) 0.044(9) Uiso d . H
C31 1 0.2190(4) 0.1799(4) 0.9013(4) 0.0605(9) Uani d . C
H31 1 0.3244(4) 0.2832(4) 0.9994(4) 0.189(32) Uiso calc R H
C32 1 0.2150(10) 0.0805(10) 0.8543(9) 0.124(2) Uani d . C
H32A 1 0.2745(10) 0.1071(10) 0.8498(9) 0.167(30) Uiso calc R H
H32B 1 0.1125(10) -0.0228(10) 0.7550(9) 0.543(174) Uiso calc R H
C33 1 0.2781(13) 0.0963(13) 0.9675(12) 0.149(3) Uani d . C
H33A 1 0.2775(13) 0.0326(13) 0.9377(12) 0.222(41) Uiso calc R H
H33B 1 0.3810(13) 0.1993(13) 1.0664(12) 0.412(118) Uiso calc R H
C34 1 0.1876(11) 0.0535(10) 0.9730(11) 0.134(2) Uani d . C
H34A 1 0.2282(11) 0.0640(10) 1.0443(11) 0.147(24) Uiso calc R H
H34B 1 0.0855(11) -0.0507(10) 0.8751(11) 0.449(131) Uiso calc R H
C35 1 0.1876(18) 0.1513(19) 1.0189(17) 0.195(4) Uani d . C
H35B 1 0.2874(18) 0.2530(19) 1.1227(17) 0.292(76) Uiso calc R H
H35A 1 0.1192(18) 0.1154(19) 1.0124(17) 0.211(37) Uiso calc R H
C36 1 0.1400(13) 0.1527(14) 0.9189(13) 0.148(3) Uani d . C
H36A 1 0.0331(13) 0.0568(14) 0.8207(13) 0.154(32) Uiso calc R H
H36B 1 0.1582(13) 0.2299(14) 0.9630(13) 0.234(46) Uiso calc R H

loop_
_atom_type_symbol
_atom_type_description
_atom_type_scat_dispersion_real
_atom_type_scat_dispersion_imag
_atom_type_scat_source
C C 0.0181 0.0091 'International Tables Vol C Tables 4.2.6.8 and 6.1.1.4'
H H 0.0000 0.0000 'International Tables Vol C Tables 4.2.6.8 and 6.1.1.4'
N N 0.0311 0.0180 'International Tables Vol C Tables 4.2.6.8 and 6.1.1.4'
O O 0.0492 0.0322 'International Tables Vol C Tables 4.2.6.8 and 6.1.1.4'

loop_
_geom_angle_atom_site_label_1
_geom_angle_atom_site_label_2
_geom_angle_atom_site_label_3
_geom_angle
_geom_angle_publ_flag
C2 N1 C4 107.3(3) yes
C2 N1 C11 124.1(3) yes
C4 N1 C11 128.6(2) yes
O1 C2 N1 126.6(3) yes
O1 C2 C3 128.8(3) yes
N1 C2 C3 104.6(3) yes
N2 C3 C2 106.8(2) yes
N2 C3 H3A 110.4 ?
C2 C3 H3A 110.4(2) ?
N2 C3 H3B 110.4 ?
C2 C3 H3B 110.36(14) ?
H3A C3 H3B 108.6 ?
C4 N2 C3 105.7(3) yes
N2 C4 N3 124.7(2) yes
N2 C4 N1 115.45(13) yes
N3 C4 N1 119.8(2) yes
N1 C11 C16 111.6(2) yes
N1 C11 C12 111.3(2) yes
C16 C11 C12 112.1(2) yes
N1 C11 H11B 107.16(15) ?
C16 C11 H11B 107.2(2) ?
C12 C11 H11B 107.2(2) ?
C11 C12 C13 110.5(3) yes
C11 C12 H12A 109.6(2) ?
C13 C12 H12A 109.6(2) ?
C11 C12 H12B 109.56(14) ?
C13 C12 H12B 109.6(2) ?
H12A C12 H12B 108.1 ?
C14 C13 C12 111.1(3) yes
C14 C13 H13A 109.4(2) ?
C12 C13 H13A 109.4(2) ?
C14 C13 H13B 109.4(2) ?
C12 C13 H13B 109.4(2) ?
H13A C13 H13B 108.0 ?
C15 C14 C13 111.0(6) yes
C15 C14 H14A 109.4(2) ?
C13 C14 H14A 109.4(2) ?
C15 C14 H14B 109.4(2) ?
C13 C14 H14B 109.4(2) ?
H14A C14 H14B 108.0 ?
C14 C15 C16 112.0(3) yes
C14 C15 H15A 109.2(2) ?
C16 C15 H15A 109.2(2) ?
C14 C15 H15B 109.2(3) ?
C16 C15 H15B 109.2(2) ?
H15A C15 H15B 107.9 ?
C11 C16 C15 111.2(3) yes
C11 C16 H16B 109.40(13) ?
C15 C16 H16B 109.4(2) ?
C11 C16 H16A 109.40(15) ?
C15 C16 H16A 109.4(2) ?
H16B C16 H16A 108.0 ?
C4 N3 C31 121.0(3) yes
C4 N3 H3N 119.(2) ?
C31 N3 H3N 120.(2) ?
C36 C31 N3 112.2(8) yes
C36 C31 C32 112.9(13) yes
N3 C31 C32 109.4(7) yes
C36 C31 H31 107.4(6) ?
N3 C31 H31 107.4(2) ?
C32 C31 H31 107.4(4) ?
C31 C32 C33 109.7(14) yes
C31 C32 H32A 109.7(3) ?
C33 C32 H32A 109.7(4) ?
C31 C32 H32B 109.7(4) ?
C33 C32 H32B 109.7(6) ?
H32A C32 H32B 108.20(8) ?
C34 C33 C32 110.3(15) yes
C34 C33 H33A 109.6(4) ?
C32 C33 H33A 109.6(4) ?
C34 C33 H33B 109.6(6) ?
C32 C33 H33B 109.6(5) ?
H33A C33 H33B 108.12(14) ?
C33 C34 C35 110(2) yes
C33 C34 H34A 109.7(4) ?
C35 C34 H34A 109.7(4) ?
C33 C34 H34B 109.7(6) ?
C35 C34 H34B 109.7(8) ?
H34A C34 H34B 108.16(15) ?
C34 C35 C36 112(2) yes
C34 C35 H35B 109.2(7) ?
C36 C35 H35B 109.2(7) ?
C34 C35 H35A 109.2(5) ?
C36 C35 H35A 109.2(5) ?
H35B C35 H35A 107.90(10) ?
C31 C36 C35 113.0(18) yes
C31 C36 H36A 109.0(5) ?
C35 C36 H36A 109.0(8) ?
C31 C36 H36B 109.0(4) ?
C35 C36 H36B 109.0(6) ?
H36A C36 H36B 107.8 ?

loop_
_geom_bond_atom_site_label_1
_geom_bond_atom_site_label_2
_geom_bond_distance
_geom_bond_publ_flag
N1 C2 1.388(4) yes
N1 C4 1.405(3) yes
N1 C11 1.478(2) yes
C2 O1 1.203(9) yes
C2 C3 1.505(5) yes
C3 N2 1.456(5) yes
C3 H3A 0.97 ?
C3 H3B 0.97 ?
N2 C4 1.288(2) yes
C4 N3 1.348(6) yes
C11 C16 1.509(8) yes
C11 C12 1.523(7) yes
C11 H11B 0.98 ?
C12 C13 1.525(6) yes
C12 H12A 0.97 ?
C12 H12B 0.97 ?
C13 C14 1.522(12) yes
C13 H13A 0.97 ?
C13 H13B 0.97 ?
C14 C15 1.509(10) yes
C14 H14A 0.97 ?
C14 H14B 0.97 ?
C15 C16 1.525(6) yes
C15 H15A 0.97 ?
C15 H15B 0.97 ?
C16 H16B 0.97 ?
C16 H16A 0.97 ?
N3 C31 1.461(10) yes
N3 H3N 0.87(4) ?
C31 C36 1.44(3) yes
C31 C32 1.48(2) yes
C31 H31 0.98 ?
C32 C33 1.55(3) yes
C32 H32A 0.97 ?
C32 H32B 0.97 ?
C33 C34 1.46(3) yes
C33 H33A 0.97 ?
C33 H33B 0.970(10) ?
C34 C35 1.50(4) yes
C34 H34A 0.97 ?
C34 H34B 0.97 ?
C35 C36 1.55(4) yes
C35 H35B 0.970(14) ?
C35 H35A 0.97 ?
C36 H36A 0.97 ?
C36 H36B 0.97 ?

loop_
_geom_torsion_atom_site_label_1
_geom_torsion_atom_site_label_2
_geom_torsion_atom_site_label_3
_geom_torsion_atom_site_label_4
_geom_torsion
C4 N1 C2 O1 -176.5(3)
C11 N1 C2 O1 3.1(5)
C4 N1 C2 C3 3.3(3)
C11 N1 C2 C3 -177.2(2)
O1 C2 C3 N2 177.4(3)
N1 C2 C3 N2 -2.4(2)
C2 C3 N2 C4 0.49(14)
C3 N2 C4 N3 -177.1(2)
C3 N2 C4 N1 1.72(13)
C2 N1 C4 N2 -3.4(2)
C11 N1 C4 N2 177.1(2)
C2 N1 C4 N3 175.5(2)
C11 N1 C4 N3 -4.0(4)
C2 N1 C11 C16 56.2(3)
C4 N1 C11 C16 -124.3(3)
C2 N1 C11 C12 -69.9(3)
C4 N1 C11 C12 109.6(3)
N1 C11 C12 C13 -178.9(2)
C16 C11 C12 C13 55.3(3)
C11 C12 C13 C14 -55.9(3)
C12 C13 C14 C15 56.2(4)
C13 C14 C15 C16 -55.2(5)
N1 C11 C16 C15 -179.8(2)
C12 C11 C16 C15 -54.2(3)
C14 C15 C16 C11 54.1(4)
N2 C4 N3 C31 5.9(4)
N1 C4 N3 C31 -172.9(3)
C4 N3 C31 C36 93.3(7)
C4 N3 C31 C32 -140.6(5)
C36 C31 C32 C33 -56.0(10)
N3 C31 C32 C33 178.3(7)
C31 C32 C33 C34 60.6(11)
C32 C33 C34 C35 -59.2(12)
C33 C34 C35 C36 53.2(15)
N3 C31 C36 C35 175.0(9)
C32 C31 C36 C35 50.8(12)
C34 C35 C36 C31 -48.9(16)

loop_
_cod_related_entry_id
_cod_related_entry_database
_cod_related_entry_code
1 ChemSpider 371619
